data_7716987
loop_
_publ_author_name
'Orozco, Jos&#xe9; C'
'Shuaib, Damola T.'
'Swenson, LaSalle'
'Chen, Ying-Pin'
'Chen, Yu-Sheng'
'Khan, M. Ishaque'

_publ_section_title
;
 Encapsulation of the vanadium substituted Keggin polyoxometalates
 [&#x3b1;-PVW<sub>11</sub>O<sub>40</sub>]<sup>4-</sup> and
 [&#x3b1;-PV<sub>2</sub>W<sub>10</sub>O<sub>40</sub>]<sup>5-</sup> in
 HKUST-1.
;
_journal_issue 38
_journal_name_full 'Dalton transactions (Cambridge, England : 2003)'
_journal_page_first 15913
_journal_page_last 15919
_journal_paper_doi 10.1039/d4dt01705f
_journal_volume 53
_journal_year 2024
_chemical_formula_moiety '(C72H24Cu12O48) (O40 P V2 W10)5- 12*(H2O)@Cu 9*(H2O) 2*(C4 H12 N+) 3*(H3O+) 2*(O)'
_chemical_formula_sum 'C80 H99 Cu12 N2 O114 P V2 W10'
_chemical_formula_weight 5646.44
_space_group_crystal_system cubic
_space_group_IT_number 225
_space_group_name_Hall '-F 4 2 3'
_space_group_name_H-M_alt 'F m -3 m'
_atom_sites_solution_hydrogens mixed
_audit_creation_method SHELXL-2018/3
_audit_update_record
;
2023-03-15 deposited with the CCDC.	2024-09-06 downloaded from the CCDC.
;
_cell_angle_alpha 90
_cell_angle_beta 90
_cell_angle_gamma 90
_cell_formula_units_Z 4
_cell_length_a 26.2682(12)
_cell_length_b 26.2682(12)
_cell_length_c 26.2682(12)
_cell_measurement_reflns_used 7408
_cell_measurement_temperature 100(2)
_cell_measurement_theta_max 12.592
_cell_measurement_theta_min 2.208
_cell_volume 18125.5(14)
_computing_cell_refinement 'SAINT V8.40B (?, 2016)'
_computing_data_reduction 'SAINT V8.40B (?, 2016)'
_computing_structure_refinement 'SHELXL-2018/3 (Sheldrick, 2018)'
_computing_structure_solution 'SHELXT 2018/2 (Sheldrick, 2018)'
_diffrn_ambient_temperature 100(2)
_diffrn_measured_fraction_theta_full 0.999
_diffrn_measured_fraction_theta_max 0.999
_diffrn_measurement_device_type 'huber 3-circle'
_diffrn_measurement_method 'phi scans'
_diffrn_radiation_type synchrotron
_diffrn_radiation_wavelength 0.41328
_diffrn_reflns_av_R_equivalents 0.1194
_diffrn_reflns_av_unetI/netI 0.0312
_diffrn_reflns_Laue_measured_fraction_full 0.999
_diffrn_reflns_Laue_measured_fraction_max 0.999
_diffrn_reflns_limit_h_max 30
_diffrn_reflns_limit_h_min -30
_diffrn_reflns_limit_k_max 30
_diffrn_reflns_limit_k_min -30
_diffrn_reflns_limit_l_max 30
_diffrn_reflns_limit_l_min -30
_diffrn_reflns_number 87447
_diffrn_reflns_point_group_measured_fraction_full 0.999
_diffrn_reflns_point_group_measured_fraction_max 0.999
_diffrn_reflns_theta_full 13.896
_diffrn_reflns_theta_max 13.896
_diffrn_reflns_theta_min 0.901
_diffrn_source 'synchrotron at Advanced Photo Source'
_exptl_absorpt_coefficient_mu 1.895
_exptl_absorpt_correction_T_max 0.7438
_exptl_absorpt_correction_T_min 0.6447
_exptl_absorpt_correction_type multi-scan
_exptl_crystal_colour blue
_exptl_crystal_density_diffrn 2.069
_exptl_crystal_density_method 'not measured'
_exptl_crystal_description bulk
_exptl_crystal_F_000 10616
_exptl_crystal_size_max 0.100
_exptl_crystal_size_mid 0.050
_exptl_crystal_size_min 0.050
_refine_diff_density_max 1.189
_refine_diff_density_min -1.651
_refine_diff_density_rms 0.210
_refine_ls_extinction_method none
_refine_ls_goodness_of_fit_ref 1.172
_refine_ls_hydrogen_treatment mixed
_refine_ls_matrix_type full
_refine_ls_number_parameters 77
_refine_ls_number_reflns 812
_refine_ls_number_restraints 15
_refine_ls_restrained_S_all 1.163
_refine_ls_R_factor_all 0.0691
_refine_ls_R_factor_gt 0.0597
_refine_ls_shift/su_max 0.000
_refine_ls_shift/su_mean 0.000
_refine_ls_structure_factor_coef Fsqd
_refine_ls_weighting_details 'w=1/[\s^2^(Fo^2^)+(0.1189P)^2^+254.9259P] where P=(Fo^2^+2Fc^2^)/3'
_refine_ls_weighting_scheme calc
_refine_ls_wR_factor_gt 0.1709
_refine_ls_wR_factor_ref 0.1911
_reflns_Friedel_coverage 0.000
_reflns_number_gt 674
_reflns_number_total 812
_reflns_threshold_expression 'I > 2\s(I)'
_cod_data_source_file d4dt01705f2.cif
_cod_data_source_block w10_a8
_cod_depositor_comments 'Adding full bibliography for 7716986--7716987.cif.'
_cod_original_cell_volume 18126(2)
_cod_database_code 7716987
_shelx_shelxl_version_number 2018/3
_shelx_space_group_comment
;
The symmetry employed for this shelxl refinement is uniquely defined
by the following loop, which should always be used as a source of
symmetry information in preference to the above space-group names.
They are only intended as comments.
;
_shelx_estimated_absorpt_t_min 0.833
_shelx_estimated_absorpt_t_max 0.911

loop_
_space_group_symop_operation_xyz
'x, y, z'
'-x, -y, z'
'-x, y, -z'
'x, -y, -z'
'z, x, y'
'z, -x, -y'
'-z, -x, y'
'-z, x, -y'
'y, z, x'
'-y, z, -x'
'y, -z, -x'
'-y, -z, x'
'y, x, -z'
'-y, -x, -z'
'y, -x, z'
'-y, x, z'
'x, z, -y'
'-x, z, y'
'-x, -z, -y'
'x, -z, y'
'z, y, -x'
'z, -y, x'
'-z, y, x'
'-z, -y, -x'
'x, y+1/2, z+1/2'
'-x, -y+1/2, z+1/2'
'-x, y+1/2, -z+1/2'
'x, -y+1/2, -z+1/2'
'z, x+1/2, y+1/2'
'z, -x+1/2, -y+1/2'
'-z, -x+1/2, y+1/2'
'-z, x+1/2, -y+1/2'
'y, z+1/2, x+1/2'
'-y, z+1/2, -x+1/2'
'y, -z+1/2, -x+1/2'
'-y, -z+1/2, x+1/2'
'y, x+1/2, -z+1/2'
'-y, -x+1/2, -z+1/2'
'y, -x+1/2, z+1/2'
'-y, x+1/2, z+1/2'
'x, z+1/2, -y+1/2'
'-x, z+1/2, y+1/2'
'-x, -z+1/2, -y+1/2'
'x, -z+1/2, y+1/2'
'z, y+1/2, -x+1/2'
'z, -y+1/2, x+1/2'
'-z, y+1/2, x+1/2'
'-z, -y+1/2, -x+1/2'
'x+1/2, y, z+1/2'
'-x+1/2, -y, z+1/2'
'-x+1/2, y, -z+1/2'
'x+1/2, -y, -z+1/2'
'z+1/2, x, y+1/2'
'z+1/2, -x, -y+1/2'
'-z+1/2, -x, y+1/2'
'-z+1/2, x, -y+1/2'
'y+1/2, z, x+1/2'
'-y+1/2, z, -x+1/2'
'y+1/2, -z, -x+1/2'
'-y+1/2, -z, x+1/2'
'y+1/2, x, -z+1/2'
'-y+1/2, -x, -z+1/2'
'y+1/2, -x, z+1/2'
'-y+1/2, x, z+1/2'
'x+1/2, z, -y+1/2'
'-x+1/2, z, y+1/2'
'-x+1/2, -z, -y+1/2'
'x+1/2, -z, y+1/2'
'z+1/2, y, -x+1/2'
'z+1/2, -y, x+1/2'
'-z+1/2, y, x+1/2'
'-z+1/2, -y, -x+1/2'
'x+1/2, y+1/2, z'
'-x+1/2, -y+1/2, z'
'-x+1/2, y+1/2, -z'
'x+1/2, -y+1/2, -z'
'z+1/2, x+1/2, y'
'z+1/2, -x+1/2, -y'
'-z+1/2, -x+1/2, y'
'-z+1/2, x+1/2, -y'
'y+1/2, z+1/2, x'
'-y+1/2, z+1/2, -x'
'y+1/2, -z+1/2, -x'
'-y+1/2, -z+1/2, x'
'y+1/2, x+1/2, -z'
'-y+1/2, -x+1/2, -z'
'y+1/2, -x+1/2, z'
'-y+1/2, x+1/2, z'
'x+1/2, z+1/2, -y'
'-x+1/2, z+1/2, y'
'-x+1/2, -z+1/2, -y'
'x+1/2, -z+1/2, y'
'z+1/2, y+1/2, -x'
'z+1/2, -y+1/2, x'
'-z+1/2, y+1/2, x'
'-z+1/2, -y+1/2, -x'
'-x, -y, -z'
'x, y, -z'
'x, -y, z'
'-x, y, z'
'-z, -x, -y'
'-z, x, y'
'z, x, -y'
'z, -x, y'
'-y, -z, -x'
'y, -z, x'
'-y, z, x'
'y, z, -x'
'-y, -x, z'
'y, x, z'
'-y, x, -z'
'y, -x, -z'
'-x, -z, y'
'x, -z, -y'
'x, z, y'
'-x, z, -y'
'-z, -y, x'
'-z, y, -x'
'z, -y, -x'
'z, y, x'
'-x, -y+1/2, -z+1/2'
'x, y+1/2, -z+1/2'
'x, -y+1/2, z+1/2'
'-x, y+1/2, z+1/2'
'-z, -x+1/2, -y+1/2'
'-z, x+1/2, y+1/2'
'z, x+1/2, -y+1/2'
'z, -x+1/2, y+1/2'
'-y, -z+1/2, -x+1/2'
'y, -z+1/2, x+1/2'
'-y, z+1/2, x+1/2'
'y, z+1/2, -x+1/2'
'-y, -x+1/2, z+1/2'
'y, x+1/2, z+1/2'
'-y, x+1/2, -z+1/2'
'y, -x+1/2, -z+1/2'
'-x, -z+1/2, y+1/2'
'x, -z+1/2, -y+1/2'
'x, z+1/2, y+1/2'
'-x, z+1/2, -y+1/2'
'-z, -y+1/2, x+1/2'
'-z, y+1/2, -x+1/2'
'z, -y+1/2, -x+1/2'
'z, y+1/2, x+1/2'
'-x+1/2, -y, -z+1/2'
'x+1/2, y, -z+1/2'
'x+1/2, -y, z+1/2'
'-x+1/2, y, z+1/2'
'-z+1/2, -x, -y+1/2'
'-z+1/2, x, y+1/2'
'z+1/2, x, -y+1/2'
'z+1/2, -x, y+1/2'
'-y+1/2, -z, -x+1/2'
'y+1/2, -z, x+1/2'
'-y+1/2, z, x+1/2'
'y+1/2, z, -x+1/2'
'-y+1/2, -x, z+1/2'
'y+1/2, x, z+1/2'
'-y+1/2, x, -z+1/2'
'y+1/2, -x, -z+1/2'
'-x+1/2, -z, y+1/2'
'x+1/2, -z, -y+1/2'
'x+1/2, z, y+1/2'
'-x+1/2, z, -y+1/2'
'-z+1/2, -y, x+1/2'
'-z+1/2, y, -x+1/2'
'z+1/2, -y, -x+1/2'
'z+1/2, y, x+1/2'
'-x+1/2, -y+1/2, -z'
'x+1/2, y+1/2, -z'
'x+1/2, -y+1/2, z'
'-x+1/2, y+1/2, z'
'-z+1/2, -x+1/2, -y'
'-z+1/2, x+1/2, y'
'z+1/2, x+1/2, -y'
'z+1/2, -x+1/2, y'
'-y+1/2, -z+1/2, -x'
'y+1/2, -z+1/2, x'
'-y+1/2, z+1/2, x'
'y+1/2, z+1/2, -x'
'-y+1/2, -x+1/2, z'
'y+1/2, x+1/2, z'
'-y+1/2, x+1/2, -z'
'y+1/2, -x+1/2, -z'
'-x+1/2, -z+1/2, y'
'x+1/2, -z+1/2, -y'
'x+1/2, z+1/2, y'
'-x+1/2, z+1/2, -y'
'-z+1/2, -y+1/2, x'
'-z+1/2, y+1/2, -x'
'z+1/2, -y+1/2, -x'
'z+1/2, y+1/2, x'

loop_
_atom_site_label
_atom_site_type_symbol
_atom_site_fract_x
_atom_site_fract_y
_atom_site_fract_z
_atom_site_U_iso_or_equiv
_atom_site_adp_type
_atom_site_occupancy
_atom_site_site_symmetry_order
_atom_site_calc_flag
_atom_site_refinement_flags_posn
_atom_site_refinement_flags_adp
_atom_site_refinement_flags_occupancy
_atom_site_disorder_assembly
_atom_site_disorder_group
W1 W 0.40438(2) 0.500000 0.40438(2) 0.0679(5) Uani 0.8333 4 d S T P . .
V1 V 0.40438(2) 0.500000 0.40438(2) 0.0679(5) Uani 0.1667 4 d S T P . .
Cu1 Cu 0.21451(6) 0.500000 0.28549(6) 0.0643(7) Uani 1 4 d S T P . .
P1 P 0.500000 0.500000 0.500000 0.056(3) Uani 1 48 d S T P . .
O1 O 0.2560(3) 0.4476(3) 0.3177(3) 0.0785(18) Uani 1 1 d . . . . .
O3 O 0.4497(4) 0.5503(4) 0.3793(5) 0.107(4) Uani 1 2 d S T P . .
O2 O 0.3592(4) 0.500000 0.3592(4) 0.100(5) Uani 1 4 d S T P . .
C1 C 0.2976(4) 0.4297(6) 0.2976(4) 0.077(4) Uani 1 2 d S T P . .
C2 C 0.3216(4) 0.3890(5) 0.3216(4) 0.073(3) Uani 1 2 d S T P . .
C3 C 0.3667(4) 0.3667(4) 0.2995(6) 0.075(3) Uani 1 2 d S T P . .
H3 H 0.381799 0.381801 0.270265 0.090 Uiso 1 2 calc R U P . .
O4 O 0.4655(7) 0.5345(7) 0.4655(7) 0.080(9) Uani 0.5 6 d S T P . .
N1S N 0.250000 0.250000 0.250000 0.14(3) Uani 1 24 d DS T P . .
C1S C 0.2169(2) 0.2169(2) 0.2169(2) 0.25(4) Uani 1 6 d DS T P . .
H1SA H 0.238458 0.195379 0.195379 0.380 Uiso 0.1667 1 calc R U P A -1
H1SB H 0.195379 0.195379 0.238458 0.380 Uiso 0.1667 1 calc R U P A -1
H1SC H 0.195379 0.238458 0.195379 0.380 Uiso 0.1667 1 calc R U P A -1
O1W O 0.1467(11) 0.500000 0.3315(11) 0.130(16) Uani 0.5 2 d S T P . .
H1WA H 0.144234 0.479730 0.356634 0.156 Uiso 0.25 1 d R U P B -1
H1WB H 0.122464 0.520270 0.324664 0.156 Uiso 0.25 1 d R U P B -1
O2W O 0.2541(10) 0.500000 0.4247(10) 0.125(9) Uani 0.375 2 d S T P C 1
H H 0.255608 0.528970 0.439003 0.187 Uiso 0.1875 1 d R U P C -1
HA H 0.281598 0.500000 0.407853 0.187 Uiso 0.1875 1 d R U P C -1
O2U O 0.2541(10) 0.500000 0.4247(10) 0.125(9) Uani 0.125 2 d DS T P D 2
H2UA H 0.274(14) 0.529(9) 0.434(10) 0.187 Uiso 0.0625 1 d D U P E 2
H2UB H 0.253(18) 0.500000 0.388(2) 0.187 Uiso 0.125 2 d DS U P F 2
H2UC H 0.274(14) 0.471(9) 0.434(10) 0.187 Uiso 0.0625 1 d D U P G 2
O3W O 0.176(2) 0.500000 0.500000 0.12(2) Uani 0.3334 8 d S TU P . .

loop_
_atom_site_aniso_label
_atom_site_aniso_U_11
_atom_site_aniso_U_22
_atom_site_aniso_U_33
_atom_site_aniso_U_23
_atom_site_aniso_U_13
_atom_site_aniso_U_12
W1 0.0621(6) 0.0794(7) 0.0621(6) 0.000 -0.0082(4) 0.000
V1 0.0621(6) 0.0794(7) 0.0621(6) 0.000 -0.0082(4) 0.000
Cu1 0.0596(9) 0.0738(14) 0.0596(9) 0.000 0.0063(9) 0.000
P1 0.056(3) 0.056(3) 0.056(3) 0.000 0.000 0.000
O1 0.074(4) 0.085(4) 0.076(4) 0.009(4) 0.003(3) 0.006(3)
O3 0.109(6) 0.109(6) 0.103(9) -0.033(6) 0.033(6) -0.031(8)
O2 0.081(6) 0.139(15) 0.081(6) 0.000 -0.020(8) 0.000
C1 0.070(5) 0.092(11) 0.070(5) 0.006(5) -0.005(7) 0.006(5)
C2 0.073(5) 0.074(8) 0.073(5) -0.005(5) 0.000(6) -0.005(5)
C3 0.074(5) 0.074(5) 0.077(8) 0.004(5) 0.004(5) -0.004(7)
O4 0.080(9) 0.080(9) 0.080(9) 0.014(9) -0.014(9) 0.014(9)
N1S 0.14(3) 0.14(3) 0.14(3) 0.000 0.000 0.000
C1S 0.25(4) 0.25(4) 0.25(4) 0.06(4) 0.06(4) 0.06(4)
O1W 0.09(2) 0.18(2) 0.12(3) 0.000 0.05(2) 0.000
O2W 0.091(17) 0.19(3) 0.095(17) 0.000 0.012(14) 0.000
O2U 0.091(17) 0.19(3) 0.095(17) 0.000 0.012(14) 0.000
O3W 0.04(3) 0.16(3) 0.16(3) 0.000 0.000 0.000

loop_
_atom_type_symbol
_atom_type_description
_atom_type_scat_dispersion_real
_atom_type_scat_dispersion_imag
_atom_type_scat_source
C C -0.0011 0.0005 'International Tables Vol C Tables 4.2.6.8 and 6.1.1.4'
H H 0.0000 0.0000 'International Tables Vol C Tables 4.2.6.8 and 6.1.1.4'
Cu Cu 0.1857 0.4707 'International Tables Vol C Tables 4.2.6.8 and 6.1.1.4'
N N -0.0015 0.0010 'International Tables Vol C Tables 4.2.6.8 and 6.1.1.4'
O O -0.0013 0.0018 'International Tables Vol C Tables 4.2.6.8 and 6.1.1.4'
P P 0.0229 0.0309 'International Tables Vol C Tables 4.2.6.8 and 6.1.1.4'
V V 0.1100 0.1867 'International Tables Vol C Tables 4.2.6.8 and 6.1.1.4'
W W -1.1497 2.7769 'International Tables Vol C Tables 4.2.6.8 and 6.1.1.4'

loop_
_geom_angle_atom_site_label_1
_geom_angle_atom_site_label_2
_geom_angle_atom_site_label_3
_geom_angle
_geom_angle_site_symmetry_1
_geom_angle_site_symmetry_3
_geom_angle_publ_flag
O2 W1 O3 101.5(4) . 6_566 ?
O2 W1 O3 101.5(4) . 99_565 ?
O3 W1 O3 157.0(9) 6_566 99_565 ?
O2 W1 O3 101.5(4) . 103_556 ?
O3 W1 O3 88.2(7) 6_566 103_556 ?
O3 W1 O3 87.2(7) 99_565 103_556 ?
O2 W1 O3 101.5(4) . . ?
O3 W1 O3 87.2(7) 6_566 . ?
O3 W1 O3 88.2(7) 99_565 . ?
O3 W1 O3 157.0(9) 103_556 . ?
O2 W1 O4 158.3(6) . 99_565 ?
O3 W1 O4 94.2(6) 6_566 99_565 ?
O3 W1 O4 63.7(5) 99_565 99_565 ?
O3 W1 O4 63.7(5) 103_556 99_565 ?
O3 W1 O4 94.2(6) . 99_565 ?
O2 W1 O4 158.3(6) . . ?
O3 W1 O4 63.7(5) 6_566 . ?
O3 W1 O4 94.2(6) 99_565 . ?
O3 W1 O4 94.2(6) 103_556 . ?
O3 W1 O4 63.7(5) . . ?
O4 W1 O4 43.5(12) 99_565 . ?
O1 Cu1 O1 89.9(4) . 99_565 ?
O1 Cu1 O1 89.2(4) . 166 ?
O1 Cu1 O1 169.8(4) 99_565 166 ?
O1 Cu1 O1 169.8(4) . 72_565 ?
O1 Cu1 O1 89.2(4) 99_565 72_565 ?
O1 Cu1 O1 89.9(4) 166 72_565 ?
O1 Cu1 O1W 102.7(7) . . ?
O1 Cu1 O1W 102.7(7) 99_565 . ?
O1 Cu1 O1W 87.4(7) 166 . ?
O1 Cu1 O1W 87.4(7) 72_565 . ?
O1 Cu1 O1W 87.4(7) . 166 ?
O1 Cu1 O1W 87.4(7) 99_565 166 ?
O1 Cu1 O1W 102.7(7) 166 166 ?
O1 Cu1 O1W 102.7(7) 72_565 166 ?
O1W Cu1 O1W 21.7(18) . 166 ?
O1 Cu1 Cu1 84.9(2) . 145_565 ?
O1 Cu1 Cu1 84.9(2) 99_565 145_565 ?
O1 Cu1 Cu1 84.9(2) 166 145_565 ?
O1 Cu1 Cu1 84.9(2) 72_565 145_565 ?
O1W Cu1 Cu1 169.2(9) . 145_565 ?
O1W Cu1 Cu1 169.2(9) 166 145_565 ?
O4 P1 O4 70.529(10) . 99_565 ?
O4 P1 O4 109.471(10) . 3_656 ?
O4 P1 O4 180(2) 99_565 3_656 ?
O4 P1 O4 70.529(3) . 100_655 ?
O4 P1 O4 109.471(4) 99_565 100_655 ?
O4 P1 O4 70.529(2) 3_656 100_655 ?
O4 P1 O4 70.529(5) . 98_556 ?
O4 P1 O4 109.471(1) 99_565 98_556 ?
O4 P1 O4 70.529(2) 3_656 98_556 ?
O4 P1 O4 109.471(6) 100_655 98_556 ?
O4 P1 O4 109.471(3) . 2_665 ?
O4 P1 O4 70.529(1) 99_565 2_665 ?
O4 P1 O4 109.471(11) 3_656 2_665 ?
O4 P1 O4 70.529(1) 100_655 2_665 ?
O4 P1 O4 180.0(11) 98_556 2_665 ?
O4 P1 O4 180.0(11) . 97_666 ?
O4 P1 O4 109.471(1) 99_565 97_666 ?
O4 P1 O4 70.5 3_656 97_666 ?
O4 P1 O4 109.471(11) 100_655 97_666 ?
O4 P1 O4 109.471(2) 98_556 97_666 ?
O4 P1 O4 70.529(3) 2_665 97_666 ?
O4 P1 O4 109.471(1) . 4_566 ?
O4 P1 O4 70.529(11) 99_565 4_566 ?
O4 P1 O4 109.471(1) 3_656 4_566 ?
O4 P1 O4 180.0(11) 100_655 4_566 ?
O4 P1 O4 70.529(10) 98_556 4_566 ?
O4 P1 O4 109.471(2) 2_665 4_566 ?
O4 P1 O4 70.529(8) 97_666 4_566 ?
C1 O1 Cu1 123.3(7) . . ?
W1 O3 W1 139.0(8) 106_565 . ?
O1 C1 O1 123.4(13) 120 . ?
O1 C1 C2 118.3(6) 120 . ?
O1 C1 C2 118.3(6) . . ?
C1 C2 C3 120.0(8) . . ?
C1 C2 C3 120.0(8) . 5 ?
C3 C2 C3 119.9(15) . 5 ?
C2 C3 C2 120.1(15) . 9 ?
C2 C3 H3 119.9 . . ?
C2 C3 H3 119.9 9 . ?
P1 O4 O4 54.738(3) . 100_655 ?
P1 O4 O4 54.738(3) . 99_565 ?
O4 O4 O4 90.004(4) 100_655 99_565 ?
P1 O4 O4 54.738(4) . 98_556 ?
O4 O4 O4 90.004(4) 100_655 98_556 ?
O4 O4 O4 90.004(3) 99_565 98_556 ?
P1 O4 W1 123.0(6) . 106_565 ?
O4 O4 W1 68.3(6) 100_655 106_565 ?
O4 O4 W1 131.1(2) 99_565 106_565 ?
O4 O4 W1 131.1(2) 98_556 106_565 ?
P1 O4 W1 123.0(6) . 6_566 ?
O4 O4 W1 131.1(2) 100_655 6_566 ?
O4 O4 W1 131.1(2) 99_565 6_566 ?
O4 O4 W1 68.3(6) 98_556 6_566 ?
W1 O4 W1 93.2(9) 106_565 6_566 ?
P1 O4 W1 123.0(6) . . ?
O4 O4 W1 131.1(2) 100_655 . ?
O4 O4 W1 68.3(6) 99_565 . ?
O4 O4 W1 131.1(2) 98_556 . ?
W1 O4 W1 93.2(9) 106_565 . ?
W1 O4 W1 93.2(9) 6_566 . ?
C1S N1S C1S 109.471(1) . 28 ?
C1S N1S C1S 109.471(1) . 74 ?
C1S N1S C1S 109.471(3) 28 74 ?
C1S N1S C1S 109.471(1) . 51 ?
C1S N1S C1S 109.5 28 51 ?
C1S N1S C1S 109.471(3) 74 51 ?
N1S C1S H1SA 109.5 . . ?
N1S C1S H1SB 109.5 . . ?
H1SA C1S H1SB 109.5 . . ?
N1S C1S H1SC 109.5 . . ?
H1SA C1S H1SC 109.5 . . ?
H1SB C1S H1SC 109.5 . . ?
O1W O1W Cu1 79.2(9) 166 . ?
O1W O1W H1WA 60.3 166 . ?
Cu1 O1W H1WA 119.9 . . ?
O1W O1W H1WB 132.8 166 . ?
Cu1 O1W H1WB 120.1 . . ?
H1WA O1W H1WB 119.9 . . ?
H2UA O2U H2UB 105(7) . . ?
H2UA O2U H2UC 105(7) . . ?
H2UB O2U H2UC 105(7) . . ?

loop_
_geom_bond_atom_site_label_1
_geom_bond_atom_site_label_2
_geom_bond_distance
_geom_bond_site_symmetry_2
_geom_bond_publ_flag
W1 O2 1.679(14) . ?
W1 O3 1.896(5) 6_566 ?
W1 O3 1.896(5) 99_565 ?
W1 O3 1.896(5) 103_556 ?
W1 O3 1.896(5) . ?
W1 O4 2.445(17) 99_565 ?
W1 O4 2.445(17) . ?
Cu1 O1 1.950(7) . ?
Cu1 O1 1.950(7) 99_565 ?
Cu1 O1 1.950(7) 166 ?
Cu1 O1 1.950(7) 72_565 ?
Cu1 O1W 2.15(2) . ?
Cu1 O1W 2.15(2) 166 ?
Cu1 Cu1 2.637(4) 145_565 ?
P1 O4 1.57(3) . ?
P1 O4 1.57(3) 99_565 ?
P1 O4 1.57(3) 3_656 ?
P1 O4 1.57(3) 100_655 ?
P1 O4 1.57(3) 98_556 ?
P1 O4 1.57(3) 2_665 ?
P1 O4 1.57(3) 97_666 ?
P1 O4 1.57(3) 4_566 ?
O1 C1 1.301(10) . ?
C1 C2 1.39(2) . ?
C2 C3 1.443(9) . ?
C2 C3 1.443(9) 5 ?
C3 H3 0.9500 . ?
O4 O4 1.81(4) 100_655 ?
O4 O4 1.81(4) 99_565 ?
O4 O4 1.81(4) 98_556 ?
N1S C1S 1.505(10) . ?
N1S C1S 1.505(10) 28 ?
N1S C1S 1.505(10) 74 ?
N1S C1S 1.505(10) 51 ?
C1S H1SA 0.9800 . ?
C1S H1SB 0.9800 . ?
C1S H1SC 0.9800 . ?
O1W O1W 0.81(7) 166 ?
O1W H1WA 0.8510 . ?
O1W H1WB 0.8491 . ?
O2U H2UA 0.96(5) . ?
O2U H2UB 0.96(5) . ?
O2U H2UC 0.96(5) . ?

loop_
_geom_torsion_atom_site_label_1
_geom_torsion_atom_site_label_2
_geom_torsion_atom_site_label_3
_geom_torsion_atom_site_label_4
_geom_torsion
_geom_torsion_site_symmetry_1
_geom_torsion_site_symmetry_2
_geom_torsion_site_symmetry_3
_geom_torsion_site_symmetry_4
_geom_torsion_publ_flag
O2 W1 O3 W1 156.0(10) . . . 106_565 ?
O3 W1 O3 W1 54.8(14) 6_566 . . 106_565 ?
O3 W1 O3 W1 -102.6(9) 99_565 . . 106_565 ?
O3 W1 O3 W1 -24.0(10) 103_556 . . 106_565 ?
O4 W1 O3 W1 -39.2(11) 99_565 . . 106_565 ?
O4 W1 O3 W1 -7.1(10) . . . 106_565 ?
Cu1 O1 C1 O1 5(2) . . . 120 ?
Cu1 O1 C1 C2 -174.0(10) . . . . ?
O1 C1 C2 C3 -2(2) 120 . . . ?
O1 C1 C2 C3 177.5(13) . . . . ?
O1 C1 C2 C3 -177.5(13) 120 . . 5 ?
O1 C1 C2 C3 2(2) . . . 5 ?
C1 C2 C3 C2 -174.3(10) . . . 9 ?
C3 C2 C3 C2 2(3) 5 . . 9 ?
O4 P1 O4 O4 -120.000(3) 99_565 . . 100_655 ?
O4 P1 O4 O4 60.000(1) 3_656 . . 100_655 ?
O4 P1 O4 O4 120.000(1) 98_556 . . 100_655 ?
O4 P1 O4 O4 -60.000(1) 2_665 . . 100_655 ?
O4 P1 O4 O4 180.000(3) 4_566 . . 100_655 ?
O4 P1 O4 O4 180.000(5) 3_656 . . 99_565 ?
O4 P1 O4 O4 120.000(2) 100_655 . . 99_565 ?
O4 P1 O4 O4 -120.000(3) 98_556 . . 99_565 ?
O4 P1 O4 O4 60.000(3) 2_665 . . 99_565 ?
O4 P1 O4 O4 -60.000(2) 4_566 . . 99_565 ?
O4 P1 O4 O4 120.000(1) 99_565 . . 98_556 ?
O4 P1 O4 O4 -60.000(0) 3_656 . . 98_556 ?
O4 P1 O4 O4 -120.000(3) 100_655 . . 98_556 ?
O4 P1 O4 O4 180.000(2) 2_665 . . 98_556 ?
O4 P1 O4 O4 60.000(3) 4_566 . . 98_556 ?
O4 P1 O4 W1 -120.000(0) 99_565 . . 106_565 ?
O4 P1 O4 W1 60.0 3_656 . . 106_565 ?
O4 P1 O4 W1 0.000(1) 100_655 . . 106_565 ?
O4 P1 O4 W1 120.000(1) 98_556 . . 106_565 ?
O4 P1 O4 W1 -60.000(1) 2_665 . . 106_565 ?
O4 P1 O4 W1 180.0 4_566 . . 106_565 ?
O4 P1 O4 W1 120.000(3) 99_565 . . 6_566 ?
O4 P1 O4 W1 -60.000(3) 3_656 . . 6_566 ?
O4 P1 O4 W1 -120.000(1) 100_655 . . 6_566 ?
O4 P1 O4 W1 0.000(1) 98_556 . . 6_566 ?
O4 P1 O4 W1 180.000(0) 2_665 . . 6_566 ?
O4 P1 O4 W1 60.000(1) 4_566 . . 6_566 ?
O4 P1 O4 W1 0.000(1) 99_565 . . . ?
O4 P1 O4 W1 180.000(0) 3_656 . . . ?
O4 P1 O4 W1 120.000(0) 100_655 . . . ?
O4 P1 O4 W1 -120.000(3) 98_556 . . . ?
O4 P1 O4 W1 60.000(4) 2_665 . . . ?
O4 P1 O4 W1 -60.000(0) 4_566 . . . ?
